data_4060400
loop_
_publ_author_name
'Hodson, Bruce E.'
'McGrath, Thomas D.'
'Stone, F. Gordon A.'

_publ_section_title
;
  Synthesis of the 13-Vertex Rhodacarborane Anion [4-(1,2:5,6-\h-cod)-
  closo-4,1,6-RhC~2~B~10~H~12~]^-^ and its Reactions with Electrophiles
;
_journal_name_full Organometallics
_journal_paper_doi 10.1021/om049102e
_journal_year 2005
_chemical_formula_sum 'C14 H31 B10 O Rh'
_chemical_formula_weight 426.40
_space_group_IT_number 14
_symmetry_cell_setting monoclinic
_symmetry_space_group_name_Hall '-P 2ybc'
_symmetry_space_group_name_H-M 'P 1 21/c 1'
_cell_angle_alpha 90.00
_cell_angle_beta 105.767(8)
_cell_angle_gamma 90.00
_cell_formula_units_Z 4
_cell_length_a 13.443(3)
_cell_length_b 7.9226(18)
_cell_length_c 18.780(4)
_cell_measurement_temperature 110(2)
_cell_volume 1925.0(7)
_diffrn_ambient_temperature 110(2)
_exptl_crystal_density_diffrn 1.471
_cod_depositor_comments
;
The following automatic conversions were performed:
'_symmetry_cell_setting' value 'Monoclinic' changed to 'monoclinic'
according to '/home/saulius/struct/CIF-dictionaries/cif_core.dic'
dictionary named 'cif_core.dic' version 2.4.1 from 2010-06-29.

Automatic conversion script
Id: cif_fix_enum 1527 2010-12-29 10:47:43Z saulius 
;
_cod_original_sg_symbol_H-M 'P 21/c'
_cod_database_code 4060400

loop_
_symmetry_equiv_pos_as_xyz
'x, y, z'
'-x, y+1/2, -z+1/2'
'-x, -y, -z'
'x, -y-1/2, z-1/2'

loop_
_atom_site_label
_atom_site_type_symbol
_atom_site_fract_x
_atom_site_fract_y
_atom_site_fract_z
_atom_site_U_iso_or_equiv
_atom_site_adp_type
_atom_site_occupancy
_atom_site_symmetry_multiplicity
_atom_site_calc_flag
_atom_site_refinement_flags
_atom_site_disorder_assembly
_atom_site_disorder_group
C1 C 0.20343(11) 0.71590(19) 0.91196(8) 0.0145(3) Uani 1 1 d . . .
H1 H 0.1955(10) 0.604(2) 0.9192(8) 0.007(4) Uiso 1 1 d . . .
B2 B 0.28280(14) 0.8079(2) 0.97518(10) 0.0180(3) Uani 1 1 d . . .
H2 H 0.3250(12) 0.745(2) 1.0242(9) 0.014(4) Uiso 1 1 d . . .
B3 B 0.13214(12) 0.7909(2) 0.83870(9) 0.0147(3) Uani 1 1 d . . .
H3 H 0.0800(13) 0.708(2) 0.8011(10) 0.016(4) Uiso 1 1 d . . .
Rh4 Rh 0.313813(7) 0.805013(14) 0.859026(5) 0.01072(4) Uani 1 1 d . . .
C41 C 0.39302(11) 0.5670(2) 0.88782(9) 0.0179(3) Uani 1 1 d . . .
H41 H 0.3687(12) 0.513(2) 0.9264(9) 0.018(4) Uiso 1 1 d . . .
C42 C 0.32795(11) 0.55791(19) 0.81516(9) 0.0166(3) Uani 1 1 d . . .
H42 H 0.2688(13) 0.508(2) 0.8104(9) 0.019(4) Uiso 1 1 d . . .
C43 C 0.36660(12) 0.5575(2) 0.74600(9) 0.0202(3) Uani 1 1 d . . .
H43A H 0.3198(13) 0.490(2) 0.7095(10) 0.021(4) Uiso 1 1 d . . .
H43B H 0.4308(14) 0.505(2) 0.7554(10) 0.024(5) Uiso 1 1 d . . .
C44 C 0.37575(12) 0.7356(2) 0.71575(8) 0.0181(3) Uani 1 1 d . . .
H44A H 0.3141(14) 0.759(2) 0.6748(10) 0.022(5) Uiso 1 1 d . . .
H44B H 0.4348(14) 0.737(2) 0.6939(10) 0.027(5) Uiso 1 1 d . . .
C45 C 0.38660(11) 0.8727(2) 0.77390(8) 0.0147(3) Uani 1 1 d . . .
H45 H 0.3659(12) 0.977(2) 0.7567(9) 0.017(4) Uiso 1 1 d . . .
C46 C 0.46219(10) 0.8684(2) 0.84247(8) 0.0153(3) Uani 1 1 d . . .
H46 H 0.4753(11) 0.972(2) 0.8618(9) 0.010(4) Uiso 1 1 d . . .
C47 C 0.54279(11) 0.7276(2) 0.86294(9) 0.0183(3) Uani 1 1 d . . .
H47A H 0.6060(14) 0.774(2) 0.8913(10) 0.020(5) Uiso 1 1 d . . .
H47B H 0.5504(13) 0.676(2) 0.8206(10) 0.020(5) Uiso 1 1 d . . .
C48 C 0.50955(12) 0.5899(2) 0.90871(9) 0.0224(3) Uani 1 1 d . . .
H48A H 0.5317(12) 0.626(2) 0.9575(10) 0.018(4) Uiso 1 1 d . . .
H48B H 0.5423(13) 0.486(2) 0.9074(9) 0.024(5) Uiso 1 1 d . . .
B5 B 0.12072(13) 0.8605(2) 0.93622(10) 0.0174(3) Uani 1 1 d . . .
H5 H 0.0665(14) 0.793(2) 0.9611(10) 0.022(5) Uiso 1 1 d . . .
C6 C 0.32080(11) 1.00278(19) 0.96105(8) 0.0157(3) Uani 1 1 d . . .
H6 H 0.3898(13) 1.022(2) 0.9919(9) 0.019(4) Uiso 1 1 d . . .
B7 B 0.17855(12) 0.9839(2) 0.80924(9) 0.0129(3) Uani 1 1 d . . .
O71 O 0.15472(8) 1.01119(13) 0.72608(5) 0.0173(2) Uani 1 1 d . . .
C71 C 0.16782(12) 1.1701(2) 0.68916(9) 0.0196(3) Uani 1 1 d . . .
H71A H 0.2299(14) 1.215(2) 0.7170(10) 0.017(4) Uiso 1 1 d . . .
H71B H 0.1081(13) 1.244(2) 0.6906(9) 0.017(4) Uiso 1 1 d . . .
C72 C 0.16566(14) 1.1100(2) 0.61259(10) 0.0268(4) Uani 1 1 d . . .
H72A H 0.2305(14) 1.062(2) 0.6116(10) 0.027(5) Uiso 1 1 d . . .
H72B H 0.150(2) 1.196(3) 0.5792(15) 0.057(8) Uiso 1 1 d . . .
C73 C 0.08403(14) 0.9701(2) 0.59775(9) 0.0261(4) Uani 1 1 d . . .
H73A H 0.1000(14) 0.900(3) 0.5647(10) 0.031(5) Uiso 1 1 d . . .
H73B H 0.0198(17) 1.025(3) 0.5842(12) 0.050(7) Uiso 1 1 d . . .
C74 C 0.09819(12) 0.8838(2) 0.67187(8) 0.0203(3) Uani 1 1 d . . .
H74A H 0.1416(15) 0.779(3) 0.6782(11) 0.033(5) Uiso 1 1 d . . .
H74B H 0.0346(14) 0.858(2) 0.6836(10) 0.025(5) Uiso 1 1 d . . .
B8 B 0.07390(12) 0.9925(2) 0.84905(9) 0.0153(3) Uani 1 1 d . . .
H8 H -0.0105(12) 1.000(2) 0.8137(9) 0.017(4) Uiso 1 1 d . . .
B9 B 0.22247(13) 1.0031(2) 1.00044(9) 0.0183(3) Uani 1 1 d . . .
H9 H 0.2389(13) 1.005(2) 1.0586(10) 0.028(5) Uiso 1 1 d . . .
B10 B 0.28874(12) 1.0829(2) 0.87304(9) 0.0137(3) Uani 1 1 d . . .
H10 H 0.3472(13) 1.162(2) 0.8567(9) 0.015(4) Uiso 1 1 d . . .
B11 B 0.11698(12) 1.0890(2) 0.93597(9) 0.0174(3) Uani 1 1 d . . .
H11 H 0.0607(13) 1.149(2) 0.9589(10) 0.023(5) Uiso 1 1 d . . .
B12 B 0.24433(13) 1.1735(2) 0.94793(10) 0.0170(3) Uani 1 1 d . . .
H12 H 0.2765(12) 1.293(2) 0.9756(9) 0.015(4) Uiso 1 1 d . . .
B13 B 0.15799(12) 1.1646(2) 0.85829(9) 0.0143(3) Uani 1 1 d . . .
H13 H 0.1350(13) 1.278(2) 0.8298(9) 0.016(4) Uiso 1 1 d . . .

loop_
_atom_site_aniso_label
_atom_site_aniso_U_11
_atom_site_aniso_U_22
_atom_site_aniso_U_33
_atom_site_aniso_U_23
_atom_site_aniso_U_13
_atom_site_aniso_U_12
C1 0.0189(7) 0.0105(8) 0.0176(7) 0.0030(5) 0.0107(5) 0.0015(5)
B2 0.0211(8) 0.0189(9) 0.0150(7) 0.0041(7) 0.0068(6) 0.0051(7)
B3 0.0160(7) 0.0131(9) 0.0168(7) 0.0012(6) 0.0078(6) -0.0007(6)
Rh4 0.01218(6) 0.01034(6) 0.01046(6) 0.00097(4) 0.00446(4) 0.00114(4)
C41 0.0215(7) 0.0133(8) 0.0212(7) 0.0046(6) 0.0097(6) 0.0050(6)
C42 0.0190(7) 0.0106(8) 0.0224(7) -0.0011(6) 0.0092(6) -0.0001(5)
C43 0.0238(8) 0.0180(9) 0.0211(7) -0.0044(6) 0.0102(6) -0.0003(6)
C44 0.0201(7) 0.0214(8) 0.0144(7) -0.0009(6) 0.0075(6) -0.0002(6)
C45 0.0159(6) 0.0140(8) 0.0171(7) 0.0033(6) 0.0094(5) 0.0005(5)
C46 0.0141(6) 0.0150(8) 0.0185(7) -0.0011(6) 0.0072(5) -0.0010(5)
C47 0.0142(6) 0.0209(9) 0.0190(7) -0.0007(6) 0.0033(6) 0.0032(6)
C48 0.0206(7) 0.0231(9) 0.0233(8) 0.0060(7) 0.0054(6) 0.0082(6)
B5 0.0196(8) 0.0177(9) 0.0175(8) 0.0023(7) 0.0094(6) 0.0014(6)
C6 0.0157(6) 0.0177(8) 0.0132(6) -0.0014(6) 0.0030(5) 0.0011(5)
B7 0.0143(7) 0.0122(8) 0.0117(7) 0.0012(6) 0.0025(6) -0.0003(6)
O71 0.0254(5) 0.0133(5) 0.0116(5) 0.0014(4) 0.0022(4) -0.0058(4)
C71 0.0233(7) 0.0157(8) 0.0189(7) 0.0066(6) 0.0044(6) -0.0021(6)
C72 0.0352(9) 0.0286(11) 0.0177(8) 0.0049(7) 0.0092(7) -0.0066(8)
C73 0.0352(9) 0.0279(10) 0.0125(7) 0.0007(7) 0.0018(7) -0.0049(7)
C74 0.0214(7) 0.0226(9) 0.0144(7) -0.0026(6) 0.0008(6) -0.0085(6)
B8 0.0134(7) 0.0161(9) 0.0174(8) 0.0011(6) 0.0058(6) 0.0002(6)
B9 0.0220(8) 0.0202(9) 0.0141(7) -0.0019(7) 0.0075(6) 0.0033(6)
B10 0.0134(7) 0.0131(8) 0.0147(7) -0.0002(6) 0.0040(6) 0.0011(6)
B11 0.0175(7) 0.0170(9) 0.0193(8) -0.0001(7) 0.0075(6) 0.0028(6)
B12 0.0180(7) 0.0165(9) 0.0167(8) -0.0038(7) 0.0050(6) 0.0009(6)
B13 0.0149(7) 0.0121(9) 0.0163(7) -0.0004(6) 0.0049(6) 0.0009(6)

loop_
_geom_bond_atom_site_label_1
_geom_bond_atom_site_label_2
_geom_bond_distance
_geom_bond_site_symmetry_2
_geom_bond_publ_flag
C1 B2 1.546(2) . ?
C1 B3 1.565(2) . ?
C1 B5 1.741(2) . ?
C1 Rh4 2.1191(14) . ?
B2 C6 1.670(2) . ?
B2 B9 1.866(3) . ?
B2 Rh4 2.3296(18) . ?
B3 B7 1.794(2) . ?
B3 B8 1.812(2) . ?
B3 B5 1.958(2) . ?
B3 Rh4 2.3699(17) . ?
Rh4 C42 2.1523(15) . ?
Rh4 C45 2.1567(14) . ?
Rh4 C46 2.1599(14) . ?
Rh4 C41 2.1611(15) . ?
Rh4 B10 2.2532(18) . ?
Rh4 B7 2.2945(16) . ?
Rh4 C6 2.4571(15) . ?
C41 C42 1.408(2) . ?
C41 C48 1.519(2) . ?
C42 C43 1.524(2) . ?
C43 C44 1.538(2) . ?
C44 C45 1.519(2) . ?
C45 C46 1.407(2) . ?
C46 C47 1.530(2) . ?
C47 C48 1.529(2) . ?
B5 B11 1.810(3) . ?
B5 B8 1.900(2) . ?
B5 B9 1.925(3) . ?
C6 B12 1.676(2) . ?
C6 B9 1.681(2) . ?
C6 B10 1.713(2) . ?
B7 O71 1.5220(19) . ?
B7 B13 1.764(2) . ?
B7 B8 1.765(2) . ?
B7 B10 1.811(2) . ?
O71 C71 1.4706(18) . ?
O71 C74 1.4874(18) . ?
C71 C72 1.508(2) . ?
C72 C73 1.531(2) . ?
C73 C74 1.515(2) . ?
B8 B13 1.749(2) . ?
B8 B11 1.752(2) . ?
B9 B11 1.734(2) . ?
B9 B12 1.743(3) . ?
B10 B12 1.818(2) . ?
B10 B13 1.822(2) . ?
B11 B12 1.795(2) . ?
B11 B13 1.797(2) . ?
B12 B13 1.768(2) . ?
